data_7005602
loop_
_publ_author_name
'Be\,sli, Serap'
'Coles, Simon J.'
'Davies, David B.'
'Hursthouse, Michael B.'
'Kili\,c, Adem'
'Shaw, Robert A.'

_publ_section_title
;
 A spiro to ansa rearrangement in cyclotriphosphazene derivatives.
;
_journal_issue 26
_journal_name_full 'Dalton transactions (Cambridge, England : 2003)'
_journal_page_first 2792
_journal_page_last 2801
_journal_paper_doi 10.1039/b703541a
_journal_year 2007
_chemical_formula_sum 'C4 H10 Cl3 N4 O2 P3'
_chemical_formula_weight 345.42
_chemical_name_systematic
;
?
;
_space_group_IT_number 14
_symmetry_cell_setting monoclinic
_symmetry_space_group_name_Hall '-P 2ybc'
_symmetry_space_group_name_H-M 'P 1 21/c 1'
_atom_sites_solution_hydrogens geom
_atom_sites_solution_primary direct
_atom_sites_solution_secondary difmap
_audit_creation_method SHELXL-97
_cell_angle_alpha 90.00
_cell_angle_beta 97.23(6)
_cell_angle_gamma 90.00
_cell_formula_units_Z 4
_cell_length_a 10.340(7)
_cell_length_b 9.123(10)
_cell_length_c 14.023(8)
_cell_measurement_reflns_used 27640
_cell_measurement_temperature 120(2)
_cell_measurement_theta_max 27.48
_cell_measurement_theta_min 2.91
_cell_volume 1312.3(19)
_computing_cell_refinement 'DENZO, COLLECT'
_computing_data_collection 'DENZO (Otwinowski & Minor, 1997) & COLLECT (Hooft, 1998)'
_computing_data_reduction 'DENZO, COLLECT'
_computing_molecular_graphics 'PLATON (Watkin, Pearce 1995)'
_computing_structure_refinement 'SHELXL-97 (Sheldrick, 1997)'
_computing_structure_solution 'SHELXS-97 (Sheldrick, 1997)'
_diffrn_ambient_temperature 120(2)
_diffrn_detector_area_resol_mean 9.091
_diffrn_measured_fraction_theta_full 0.990
_diffrn_measured_fraction_theta_max 0.990
_diffrn_measurement_device_type 'Bruker-Nonius KappaCCD Area Detector'
_diffrn_measurement_method '\f and \w scans to fill Ewald Sphere'
_diffrn_radiation_monochromator graphite
_diffrn_radiation_source 'Bruker-Nonius FR591 rotating anode'
_diffrn_radiation_type MoK\a
_diffrn_radiation_wavelength 0.71073
_diffrn_reflns_av_R_equivalents 0.0704
_diffrn_reflns_av_sigmaI/netI 0.0528
_diffrn_reflns_limit_h_max 13
_diffrn_reflns_limit_h_min -13
_diffrn_reflns_limit_k_max 11
_diffrn_reflns_limit_k_min -11
_diffrn_reflns_limit_l_max 18
_diffrn_reflns_limit_l_min -17
_diffrn_reflns_number 14903
_diffrn_reflns_theta_full 27.50
_diffrn_reflns_theta_max 27.50
_diffrn_reflns_theta_min 2.93
_diffrn_standards_decay_% 0
_exptl_absorpt_coefficient_mu 1.055
_exptl_absorpt_correction_T_max 0.9691
_exptl_absorpt_correction_T_min 0.8168
_exptl_absorpt_correction_type multi-scan
_exptl_absorpt_process_details 'SORTAV (Blessing, 1997)'
_exptl_crystal_colour colourless
_exptl_crystal_density_diffrn 1.748
_exptl_crystal_density_method 'not measured'
_exptl_crystal_description rod
_exptl_crystal_F_000 696
_exptl_crystal_size_max 0.20
_exptl_crystal_size_mid 0.04
_exptl_crystal_size_min 0.03
_refine_diff_density_max 0.318
_refine_diff_density_min -0.459
_refine_diff_density_rms 0.098
_refine_ls_goodness_of_fit_ref 1.003
_refine_ls_hydrogen_treatment mixed
_refine_ls_matrix_type full
_refine_ls_number_parameters 151
_refine_ls_number_reflns 2979
_refine_ls_number_restraints 0
_refine_ls_restrained_S_all 1.003
_refine_ls_R_factor_all 0.0705
_refine_ls_R_factor_gt 0.0423
_refine_ls_shift/su_max 0.020
_refine_ls_shift/su_mean 0.012
_refine_ls_structure_factor_coef Fsqd
_refine_ls_weighting_details 'calc w=1/[\s^2^(Fo^2^)+(0.0502P)^2^+0.8325P] where P=(Fo^2^+2Fc^2^)/3'
_refine_ls_weighting_scheme calc
_refine_ls_wR_factor_gt 0.0947
_refine_ls_wR_factor_ref 0.1060
_reflns_number_gt 2168
_reflns_number_total 2979
_reflns_threshold_expression >2sigma(I)
_cod_data_source_file b703541a.txt
_cod_data_source_block 7b
_cod_depositor_comments
;
The following automatic conversions were performed:
'_symmetry_cell_setting' value 'Monoclinic' changed to 'monoclinic'
according to '/home/saulius/struct/CIF-dictionaries/cif_core.dic'
dictionary named 'cif_core.dic' version 2.4.1 from 2010-06-29.

Automatic conversion script
Id: cif_fix_enum 1527 2010-12-29 10:47:43Z saulius 

The following automatic conversions were performed:

'_exptl_absorpt_correction_type' tag value 'multi-scans' was replaced
with 'multi-scan' value.

Automatic conversion script
Id: cif_fix_values 1646 2011-03-28 12:23:43Z adriana 
;
_cod_original_sg_symbol_H-M P2(1)/c
_cod_database_code 7005602

loop_
_symmetry_equiv_pos_as_xyz
'x, y, z'
'-x, y+1/2, -z+1/2'
'-x, -y, -z'
'x, -y-1/2, z-1/2'

loop_
_atom_site_label
_atom_site_type_symbol
_atom_site_fract_x
_atom_site_fract_y
_atom_site_fract_z
_atom_site_U_iso_or_equiv
_atom_site_adp_type
_atom_site_occupancy
_atom_site_symmetry_multiplicity
_atom_site_calc_flag
_atom_site_refinement_flags
_atom_site_disorder_assembly
_atom_site_disorder_group
C1 C 0.6440(3) -0.0709(4) 0.6168(3) 0.0440(8) Uani 1 1 d . . .
H1A H 0.6723 -0.0671 0.6868 0.053 Uiso 1 1 calc R . .
H1B H 0.6192 0.0293 0.5943 0.053 Uiso 1 1 calc R . .
C2 C 0.7528(3) -0.1266(4) 0.5657(3) 0.0468(8) Uani 1 1 d . . .
H2A H 0.7768 -0.2258 0.5883 0.070 Uiso 1 1 calc R . .
H2B H 0.8284 -0.0617 0.5789 0.070 Uiso 1 1 calc R . .
H2C H 0.7244 -0.1290 0.4963 0.070 Uiso 1 1 calc R . .
C3 C 0.4803(3) -0.1314(3) 0.8621(2) 0.0387(7) Uani 1 1 d . . .
H3A H 0.5193 -0.0338 0.8540 0.046 Uiso 1 1 calc R . .
H3B H 0.5339 -0.1806 0.9163 0.046 Uiso 1 1 calc R . .
C4 C 0.3446(3) -0.1095(4) 0.8892(2) 0.0429(7) Uani 1 1 d . . .
H4A H 0.2951 -0.2019 0.8768 0.051 Uiso 1 1 calc R . .
H4B H 0.3516 -0.0896 0.9591 0.051 Uiso 1 1 calc R . .
N1 N 0.3704(2) -0.0068(3) 0.67703(17) 0.0329(5) Uani 1 1 d . . .
N2 N 0.1369(2) -0.1280(3) 0.69435(19) 0.0390(6) Uani 1 1 d . . .
N3 N 0.3202(2) -0.2849(3) 0.61704(19) 0.0391(6) Uani 1 1 d . . .
N4 N 0.4890(3) -0.2171(3) 0.77437(19) 0.0369(6) Uani 1 1 d . . .
O1 O 0.53292(19) -0.1696(2) 0.59649(15) 0.0380(5) Uani 1 1 d . . .
O2 O 0.2700(2) 0.0104(2) 0.83762(14) 0.0376(5) Uani 1 1 d . . .
P1 P 0.42580(7) -0.16878(9) 0.66605(6) 0.0329(2) Uani 1 1 d . . .
P2 P 0.23960(7) -0.00122(9) 0.72477(5) 0.0334(2) Uani 1 1 d . . .
P3 P 0.17430(7) -0.26089(9) 0.63137(6) 0.0353(2) Uani 1 1 d . . .
Cl1 Cl 0.15684(7) 0.19229(8) 0.69595(6) 0.0412(2) Uani 1 1 d . . .
Cl2 Cl 0.06535(8) -0.25448(11) 0.50186(6) 0.0557(3) Uani 1 1 d . . .
Cl3 Cl 0.10384(8) -0.44171(9) 0.68597(7) 0.0526(2) Uani 1 1 d . . .
H4N H 0.515(3) -0.292(4) 0.783(2) 0.032(9) Uiso 1 1 d . . .

loop_
_atom_site_aniso_label
_atom_site_aniso_U_11
_atom_site_aniso_U_22
_atom_site_aniso_U_33
_atom_site_aniso_U_23
_atom_site_aniso_U_13
_atom_site_aniso_U_12
C1 0.0360(16) 0.0463(19) 0.050(2) -0.0034(15) 0.0068(14) -0.0065(14)
C2 0.0405(16) 0.057(2) 0.0449(19) 0.0076(16) 0.0119(15) 0.0007(16)
C3 0.0468(17) 0.0376(17) 0.0308(16) 0.0018(13) 0.0012(13) 0.0014(14)
C4 0.0536(19) 0.0427(18) 0.0332(17) 0.0058(14) 0.0093(15) 0.0035(15)
N1 0.0337(12) 0.0331(13) 0.0319(13) 0.0000(10) 0.0039(10) -0.0006(10)
N2 0.0351(12) 0.0407(15) 0.0422(15) -0.0062(12) 0.0090(11) -0.0010(11)
N3 0.0352(13) 0.0380(14) 0.0437(15) -0.0089(12) 0.0043(11) 0.0012(11)
N4 0.0411(14) 0.0310(15) 0.0378(15) 0.0037(11) 0.0026(12) 0.0076(12)
O1 0.0326(10) 0.0455(12) 0.0365(12) -0.0027(9) 0.0063(9) 0.0004(9)
O2 0.0466(11) 0.0352(11) 0.0315(11) 0.0010(9) 0.0064(9) 0.0051(10)
P1 0.0309(4) 0.0348(4) 0.0330(4) -0.0015(3) 0.0040(3) 0.0009(3)
P2 0.0353(4) 0.0317(4) 0.0334(4) -0.0010(3) 0.0054(3) 0.0015(3)
P3 0.0314(4) 0.0361(4) 0.0380(4) -0.0042(3) 0.0032(3) 0.0001(3)
Cl1 0.0427(4) 0.0354(4) 0.0449(5) -0.0001(3) 0.0025(3) 0.0071(3)
Cl2 0.0410(4) 0.0800(7) 0.0436(5) -0.0099(4) -0.0050(4) 0.0078(4)
Cl3 0.0474(5) 0.0369(4) 0.0753(6) 0.0006(4) 0.0144(4) -0.0038(4)

loop_
_atom_type_symbol
_atom_type_description
_atom_type_scat_dispersion_real
_atom_type_scat_dispersion_imag
_atom_type_scat_source
C C 0.0033 0.0016 'International Tables Vol C Tables 4.2.6.8 and 6.1.1.4'
H H 0.0000 0.0000 'International Tables Vol C Tables 4.2.6.8 and 6.1.1.4'
N N 0.0061 0.0033 'International Tables Vol C Tables 4.2.6.8 and 6.1.1.4'
O O 0.0106 0.0060 'International Tables Vol C Tables 4.2.6.8 and 6.1.1.4'
P P 0.1023 0.0942 'International Tables Vol C Tables 4.2.6.8 and 6.1.1.4'
Cl Cl 0.1484 0.1585 'International Tables Vol C Tables 4.2.6.8 and 6.1.1.4'

loop_
_geom_angle_atom_site_label_1
_geom_angle_atom_site_label_2
_geom_angle_atom_site_label_3
_geom_angle
_geom_angle_site_symmetry_1
_geom_angle_site_symmetry_3
_geom_angle_publ_flag
O1 C1 C2 108.5(3) . . ?
O1 C1 H1A 110.0 . . ?
C2 C1 H1A 110.0 . . ?
O1 C1 H1B 110.0 . . ?
C2 C1 H1B 110.0 . . ?
H1A C1 H1B 108.4 . . ?
C1 C2 H2A 109.5 . . ?
C1 C2 H2B 109.5 . . ?
H2A C2 H2B 109.5 . . ?
C1 C2 H2C 109.5 . . ?
H2A C2 H2C 109.5 . . ?
H2B C2 H2C 109.5 . . ?
N4 C3 C4 115.9(3) . . ?
N4 C3 H3A 108.3 . . ?
C4 C3 H3A 108.3 . . ?
N4 C3 H3B 108.3 . . ?
C4 C3 H3B 108.3 . . ?
H3A C3 H3B 107.4 . . ?
O2 C4 C3 114.8(2) . . ?
O2 C4 H4A 108.6 . . ?
C3 C4 H4A 108.6 . . ?
O2 C4 H4B 108.6 . . ?
C3 C4 H4B 108.6 . . ?
H4A C4 H4B 107.6 . . ?
P2 N1 P1 113.94(15) . . ?
P3 N2 P2 120.43(16) . . ?
P3 N3 P1 117.81(16) . . ?
C3 N4 P1 125.0(2) . . ?
C3 N4 H4N 115(3) . . ?
P1 N4 H4N 120(3) . . ?
C1 O1 P1 118.51(19) . . ?
C4 O2 P2 117.95(19) . . ?
O1 P1 N1 110.76(12) . . ?
O1 P1 N3 103.03(13) . . ?
N1 P1 N3 114.62(14) . . ?
O1 P1 N4 110.24(14) . . ?
N1 P1 N4 105.42(14) . . ?
N3 P1 N4 112.87(15) . . ?
O1 P1 P2 142.14(10) . . ?
N1 P1 P2 32.84(8) . . ?
N3 P1 P2 91.82(11) . . ?
N4 P1 P2 95.02(11) . . ?
O2 P2 N1 110.68(13) . . ?
O2 P2 N2 111.08(13) . . ?
N1 P2 N2 116.09(13) . . ?
O2 P2 Cl1 99.87(9) . . ?
N1 P2 Cl1 108.20(10) . . ?
N2 P2 Cl1 109.66(12) . . ?
O2 P2 P1 106.69(9) . . ?
N1 P2 P1 33.21(10) . . ?
N2 P2 P1 89.08(11) . . ?
Cl1 P2 P1 139.24(5) . . ?
N3 P3 N2 119.25(14) . . ?
N3 P3 Cl3 109.82(12) . . ?
N2 P3 Cl3 107.08(13) . . ?
N3 P3 Cl2 109.14(12) . . ?
N2 P3 Cl2 109.51(11) . . ?
Cl3 P3 Cl2 100.38(6) . . ?

loop_
_geom_bond_atom_site_label_1
_geom_bond_atom_site_label_2
_geom_bond_distance
_geom_bond_site_symmetry_2
_geom_bond_publ_flag
C1 O1 1.459(4) . ?
C1 C2 1.496(4) . ?
C1 H1A 0.9900 . ?
C1 H1B 0.9900 . ?
C2 H2A 0.9800 . ?
C2 H2B 0.9800 . ?
C2 H2C 0.9800 . ?
C3 N4 1.470(4) . ?
C3 C4 1.513(5) . ?
C3 H3A 0.9900 . ?
C3 H3B 0.9900 . ?
C4 O2 1.474(4) . ?
C4 H4A 0.9900 . ?
C4 H4B 0.9900 . ?
N1 P2 1.583(3) . ?
N1 P1 1.599(3) . ?
N2 P3 1.576(3) . ?
N2 P2 1.592(3) . ?
N3 P3 1.563(3) . ?
N3 P1 1.611(3) . ?
N4 P1 1.637(3) . ?
N4 H4N 0.73(3) . ?
O1 P1 1.565(2) . ?
O2 P2 1.578(2) . ?
P1 P2 2.6684(18) . ?
P2 Cl1 1.981(2) . ?
P3 Cl3 1.9947(19) . ?
P3 Cl2 2.0140(18) . ?
